data_4323970
loop_
_publ_author_name
'Igor V. Kourkine'
'Stanislav V. Maslennikov'
'Robert Ditchfield'
'David S. Glueck'
'Glenn P. A. Yap'
'Louise M. Liable-Sands'
'Arnold L. Rheingold'

_publ_section_title
;
 Metal Complexes of Mesitylphosphine: Synthesis, Structure, and
 Spectroscopy
;
_journal_name_full 'Inorganic Chemistry'
_journal_page_first 6708
_journal_page_last 6716
_journal_paper_doi 10.1021/ic960529q
_journal_volume 35
_journal_year 1996
_chemical_formula_sum 'C36 H52 Ni P4'
_chemical_formula_weight 667.37
_chemical_name_systematic
;
 ?
;
_space_group_IT_number 14
_symmetry_cell_setting monoclinic
_symmetry_space_group_name_Hall '-P 2yn'
_symmetry_space_group_name_H-M 'P 1 21/n 1'
_atom_sites_solution_hydrogens geom
_atom_sites_solution_primary direct
_atom_sites_solution_secondary difmap
_audit_creation_method SHELXL
_cell_angle_alpha 90.00
_cell_angle_beta 115.84(5)
_cell_angle_gamma 90.00
_cell_formula_units_Z 4
_cell_length_a 18.584(4)
_cell_length_b 11.506(2)
_cell_length_c 18.965(4)
_cell_measurement_reflns_used 24
_cell_measurement_temperature 293(2)
_cell_measurement_theta_max 12.5
_cell_measurement_theta_min 7.5
_cell_volume 3650(2)
_computing_cell_refinement P4
_computing_data_collection P4
_computing_data_reduction XDISK
_computing_molecular_graphics XP
_computing_publication_material XPUBL
_computing_structure_refinement 'SHELXL-93 (Sheldrick, 1993)'
_computing_structure_solution 'SHELXS-86 (Sheldrick, 1990)'
_diffrn_ambient_temperature 252(2)
_diffrn_measurement_device 'Siemens P4'
_diffrn_measurement_method Wyckoff
_diffrn_radiation_monochromator graphite
_diffrn_radiation_source 'fine-focus sealed tube'
_diffrn_radiation_type MoK\a
_diffrn_radiation_wavelength 0.71073
_diffrn_reflns_av_R_equivalents 0.0000
_diffrn_reflns_av_sigmaI/netI 0.1127
_diffrn_reflns_limit_h_max 16
_diffrn_reflns_limit_h_min -16
_diffrn_reflns_limit_k_max 11
_diffrn_reflns_limit_k_min 0
_diffrn_reflns_limit_l_max 19
_diffrn_reflns_limit_l_min 0
_diffrn_reflns_number 3894
_diffrn_reflns_theta_max 21.00
_diffrn_reflns_theta_min 2.04
_diffrn_standards_decay_% 1
_diffrn_standards_interval_count 197
_diffrn_standards_number 3
_exptl_absorpt_coefficient_mu 0.730
_exptl_absorpt_correction_type none
_exptl_crystal_colour Yellow-Green
_exptl_crystal_density_diffrn 1.215
_exptl_crystal_description Block
_exptl_crystal_F_000 1424
_exptl_crystal_size_max 0.26
_exptl_crystal_size_mid 0.24
_exptl_crystal_size_min 0.20
_refine_diff_density_max 0.670
_refine_diff_density_min -0.418
_refine_diff_density_rms 0.108
_refine_ls_extinction_method none
_refine_ls_goodness_of_fit_all 1.97
_refine_ls_goodness_of_fit_obs 1.56
_refine_ls_hydrogen_treatment ignored
_refine_ls_matrix_type full
_refine_ls_number_parameters 202
_refine_ls_number_reflns 3894
_refine_ls_number_restraints 0
_refine_ls_restrained_S_all 1.97
_refine_ls_restrained_S_obs 1.56
_refine_ls_R_factor_all 0.1489
_refine_ls_R_factor_obs 0.0900
_refine_ls_shift/esd_max 0.000
_refine_ls_shift/esd_mean 0.000
_refine_ls_structure_factor_coef F
_refine_ls_weighting_details w=1/[\s^2^(Fo)+(0.001F^2^)]
_refine_ls_weighting_scheme calc
_refine_ls_wR_factor_all 0.2671
_refine_ls_wR_factor_obs 0.1064
_reflns_number_observed 2148
_reflns_number_total 3894
_reflns_observed_criterion >4.5sigma(F)
_cod_data_source_file ic960529q_2.cif
_cod_data_source_block glu4
_cod_depositor_comments
;
The following automatic conversions were performed:

'_refine_ls_weighting_scheme' value 'calc
w=1/[\s^2^(Fo)+(0.001F^2^)]' was changed to 'calc'. New tag
'_refine_ls_weighting_details' was created. The value of the new tag
was set to 'w=1/[\s^2^(Fo)+(0.001F^2^)]'.

Automatic conversion script
Id: cif_fix_values 3143 2015-03-26 13:38:13Z robertas 
;
_cod_original_cell_volume 3649.8(141)
_cod_database_code 4323970

loop_
_symmetry_equiv_pos_as_xyz
'x, y, z'
'-x+1/2, y+1/2, -z+1/2'
'-x, -y, -z'
'x-1/2, -y-1/2, z-1/2'

loop_
_atom_site_aniso_label
_atom_site_aniso_U_11
_atom_site_aniso_U_22
_atom_site_aniso_U_33
_atom_site_aniso_U_23
_atom_site_aniso_U_13
_atom_site_aniso_U_12
Ni 0.0514(9) 0.0508(11) 0.0518(9) 0.0003(8) 0.0221(7) -0.0014(7)
P1 0.053(2) 0.085(3) 0.059(2) -0.010(2) 0.022(2) -0.012(2)
P2 0.052(2) 0.048(2) 0.082(2) 0.005(2) 0.024(2) 0.002(2)
P3 0.078(2) 0.057(2) 0.045(2) 0.000(2) 0.027(2) 0.007(2)
P4 0.070(2) 0.059(2) 0.078(2) 0.016(2) 0.036(2) 0.001(2)
C17 0.115(12) 0.083(12) 0.107(12) -0.005(10) 0.051(10) 0.009(9)
C18 0.094(10) 0.164(17) 0.071(9) -0.035(10) 0.048(8) -0.021(11)
C19 0.080(9) 0.069(10) 0.072(9) -0.008(8) 0.016(7) 0.009(7)
C27 0.078(9) 0.109(12) 0.062(8) -0.008(8) 0.032(7) -0.012(8)
C28 0.066(8) 0.075(11) 0.112(11) 0.025(9) 0.025(8) -0.009(8)
C29 0.069(8) 0.093(11) 0.063(8) -0.006(8) 0.020(7) -0.005(8)
C37 0.088(10) 0.109(14) 0.160(15) -0.030(12) 0.076(11) -0.021(9)
C38 0.163(15) 0.190(20) 0.096(12) 0.063(12) 0.082(11) 0.133(15)
C39 0.083(9) 0.060(9) 0.068(8) 0.000(7) 0.032(7) -0.012(7)
C47 0.069(8) 0.142(15) 0.083(10) -0.009(10) 0.031(8) -0.029(9)
C48 0.120(11) 0.091(12) 0.089(10) 0.035(9) 0.059(9) 0.025(9)
C49 0.069(8) 0.083(10) 0.061(8) 0.010(8) 0.009(6) -0.008(7)

loop_
_atom_site_label
_atom_site_type_symbol
_atom_site_fract_x
_atom_site_fract_y
_atom_site_fract_z
_atom_site_U_iso_or_equiv
_atom_site_thermal_displace_type
_atom_site_occupancy
_atom_site_calc_flag
_atom_site_refinement_flags
_atom_site_disorder_group
Ni Ni 0.28671(8) 0.10123(13) 0.10032(8) 0.0514(6) Uani 1 d . .
P1 P 0.2097(2) 0.0559(3) -0.0185(2) 0.0666(11) Uani 1 d . .
P2 P 0.4103(2) 0.0824(3) 0.1245(2) 0.0623(10) Uani 1 d . .
P3 P 0.2653(2) 0.2768(3) 0.1262(2) 0.0599(10) Uani 1 d . .
P4 P 0.2611(2) -0.0105(3) 0.1763(2) 0.0676(11) Uani 1 d . .
C11 C 0.2836(4) -0.0605(5) -0.0987(4) 0.059(3) Uiso 1 d G .
C12 C 0.3192(4) -0.0660(5) -0.1496(4) 0.060(3) Uiso 1 d G .
C13 C 0.3201(4) 0.0316(7) -0.1924(4) 0.064(3) Uiso 1 d G .
C14 C 0.2853(4) 0.1346(6) -0.1844(4) 0.062(3) Uiso 1 d G .
C15 C 0.2497(4) 0.1401(5) -0.1335(4) 0.060(3) Uiso 1 d G .
C16 C 0.2488(4) 0.0425(7) -0.0907(4) 0.050(3) Uiso 1 d G .
D11A H 0.2829(6) -0.1282(7) -0.0689(6) 0.080 Uiso 0.00 calc PG .
H12A H 0.3434(6) -0.1375(7) -0.1552(6) 0.080 Uiso 1 d G .
D13A H 0.3449(6) 0.0277(10) -0.2278(5) 0.080 Uiso 0.00 d PG .
H14A H 0.2859(6) 0.2023(7) -0.2141(6) 0.080 Uiso 1 d G .
D15A H 0.2255(6) 0.2116(6) -0.1279(6) 0.080 Uiso 0.00 d PG .
C17 C 0.2871(9) -0.1664(13) -0.0524(8) 0.101(5) Uani 1 d . .
H17A H 0.3134(9) -0.2272(13) -0.0671(8) 0.080 Uiso 1 d R .
H17B H 0.3166(9) -0.1502(13) 0.0025(8) 0.080 Uiso 1 d R .
H17C H 0.2340(9) -0.1908(13) -0.0630(8) 0.080 Uiso 1 d R .
C18 C 0.3595(8) 0.0305(15) -0.2468(8) 0.105(6) Uani 1 d . .
H18A H 0.3808(8) -0.0454(15) -0.2472(8) 0.080 Uiso 1 d R .
H18B H 0.3215(8) 0.0508(15) -0.2989(8) 0.080 Uiso 1 d R .
H18C H 0.4022(8) 0.0863(15) -0.2283(8) 0.080 Uiso 1 d R .
C19 C 0.2185(7) 0.2576(11) -0.1246(7) 0.080(4) Uani 1 d . .
H19A H 0.2253(7) 0.3096(11) -0.1608(7) 0.080 Uiso 1 d R .
H19B H 0.1628(7) 0.2536(11) -0.1361(7) 0.080 Uiso 1 d R .
H19C H 0.2485(7) 0.2857(11) -0.0721(7) 0.080 Uiso 1 d R .
C21 C 0.4908(4) 0.2447(6) 0.0724(3) 0.053(3) Uiso 1 d G .
C22 C 0.5346(4) 0.3454(6) 0.0789(3) 0.052(3) Uiso 1 d G .
C23 C 0.5629(4) 0.4105(5) 0.1474(4) 0.067(3) Uiso 1 d G .
C24 C 0.5473(4) 0.3750(6) 0.2095(3) 0.056(3) Uiso 1 d G .
C25 C 0.5035(4) 0.2744(6) 0.2030(3) 0.053(3) Uiso 1 d G .
C26 C 0.4752(4) 0.2092(5) 0.1345(4) 0.050(3) Uiso 1 d G .
D21A H 0.4711(6) 0.1995(8) 0.0248(4) 0.080 Uiso 0.00 calc PG .
H22A H 0.5454(6) 0.3700(9) 0.0358(4) 0.080 Uiso 1 d G .
D23A H 0.5933(6) 0.4804(6) 0.1520(6) 0.080 Uiso 0.00 d PG .
H24A H 0.5669(6) 0.4202(8) 0.2571(4) 0.080 Uiso 1 d G .
D25A H 0.4927(6) 0.2497(9) 0.2461(4) 0.080 Uiso 0.00 d PG .
C27 C 0.4624(7) 0.1793(13) -0.0016(7) 0.083(4) Uani 1 d . .
H27A H 0.4790(7) 0.2176(13) -0.0370(7) 0.080 Uiso 1 d R .
H27B H 0.4850(7) 0.1027(13) 0.0097(7) 0.080 Uiso 1 d R .
H27C H 0.4051(7) 0.1738(13) -0.0252(7) 0.080 Uiso 1 d R .
C28 C 0.6123(7) 0.5200(12) 0.1563(8) 0.090(5) Uani 1 d . .
H28A H 0.6179(7) 0.5323(12) 0.1089(8) 0.080 Uiso 1 d R .
H28B H 0.5849(7) 0.5850(12) 0.1653(8) 0.080 Uiso 1 d R .
H28C H 0.6642(7) 0.5123(12) 0.1995(8) 0.080 Uiso 1 d R .
C29 C 0.4893(7) 0.2416(12) 0.2716(7) 0.078(4) Uani 1 d . .
H29A H 0.4584(7) 0.1713(12) 0.2586(7) 0.080 Uiso 1 d R .
H29B H 0.5393(7) 0.2284(12) 0.3165(7) 0.080 Uiso 1 d R .
H29C H 0.4604(7) 0.3019(12) 0.2832(7) 0.080 Uiso 1 d R .
C31 C 0.1204(4) 0.3739(6) 0.0190(4) 0.060(3) Uiso 1 d G .
C32 C 0.0731(3) 0.4522(7) -0.0383(4) 0.066(3) Uiso 1 d G .
C33 C 0.1086(4) 0.5354(6) -0.0661(4) 0.067(3) Uiso 1 d G .
C34 C 0.1914(4) 0.5403(6) -0.0366(4) 0.060(3) Uiso 1 d G .
C35 C 0.2387(3) 0.4620(6) 0.0207(4) 0.043(3) Uiso 1 d G .
C36 C 0.2032(4) 0.3788(6) 0.0485(4) 0.045(3) Uiso 1 d G .
D31A H 0.0958(5) 0.3161(8) 0.0383(6) 0.080 Uiso 0.00 calc PG .
H32A H 0.0157(3) 0.4489(10) -0.0587(6) 0.080 Uiso 1 d G .
D33A H 0.0758(5) 0.5898(8) -0.1058(5) 0.080 Uiso 0.00 d PG .
H34A H 0.2160(5) 0.5980(8) -0.0559(6) 0.080 Uiso 1 d G .
D35A H 0.2961(3) 0.4653(9) 0.0411(6) 0.080 Uiso 0.00 d PG .
C37 C 0.0796(8) 0.2842(13) 0.0466(9) 0.111(6) Uani 1 d . .
H37A H 0.0226(8) 0.2932(13) 0.0200(9) 0.080 Uiso 1 d R .
H37B H 0.0940(8) 0.2082(13) 0.0360(9) 0.080 Uiso 1 d R .
H37C H 0.0971(8) 0.2932(13) 0.1019(9) 0.080 Uiso 1 d R .
C38 C 0.0565(10) 0.6255(15) -0.1259(8) 0.140(8) Uani 1 d . .
H38A H 0.0912(10) 0.6756(15) -0.1377(8) 0.080 Uiso 1 d R .
H38B H 0.0197(10) 0.5878(15) -0.1729(8) 0.080 Uiso 1 d R .
H38C H 0.0274(10) 0.6707(15) -0.1044(8) 0.080 Uiso 1 d R .
C39 C 0.3268(7) 0.4652(11) 0.0450(7) 0.071(4) Uani 1 d . .
H39A H 0.3392(7) 0.5297(11) 0.0201(7) 0.080 Uiso 1 d R .
H39B H 0.3558(7) 0.4728(11) 0.1009(7) 0.080 Uiso 1 d R .
H39C H 0.3417(7) 0.3940(11) 0.0286(7) 0.080 Uiso 1 d R .
C41 C 0.1156(4) 0.0346(7) 0.1827(4) 0.067(3) Uiso 1 d G .
C42 C 0.0686(3) 0.0890(7) 0.2132(4) 0.067(3) Uiso 1 d G .
C43 C 0.1044(4) 0.1519(7) 0.2826(4) 0.068(3) Uiso 1 d G .
C44 C 0.1872(4) 0.1604(7) 0.3213(4) 0.072(4) Uiso 1 d G .
C45 C 0.2342(3) 0.1060(7) 0.2908(4) 0.055(3) Uiso 1 d G .
C46 C 0.1984(4) 0.0431(7) 0.2214(4) 0.063(3) Uiso 1 d G .
D41A H 0.0908(6) -0.0090(10) 0.1346(5) 0.080 Uiso 0.00 calc PG .
H42A H 0.0111(3) 0.0832(11) 0.1863(6) 0.080 Uiso 1 d G .
D43A H 0.0718(5) 0.1897(10) 0.3038(6) 0.080 Uiso 0.00 d PG .
H44A H 0.2121(6) 0.2041(10) 0.3694(5) 0.080 Uiso 1 d G .
D45A H 0.2917(3) 0.1119(10) 0.3177(6) 0.080 Uiso 0.00 d PG .
C47 C 0.0743(8) -0.0318(14) 0.1054(7) 0.099(5) Uani 1 d . .
H47A H 0.1145(8) -0.0637(14) 0.0920(7) 0.080 Uiso 1 d R .
H47B H 0.0421(8) -0.0935(14) 0.1105(7) 0.080 Uiso 1 d R .
H47C H 0.0410(8) 0.0206(14) 0.0648(7) 0.080 Uiso 1 d R .
C48 C 0.0526(8) 0.2061(13) 0.3151(8) 0.095(5) Uani 1 d . .
H48A H -0.0026(8) 0.1915(13) 0.2810(8) 0.080 Uiso 1 d R .
H48B H 0.0653(8) 0.1745(13) 0.3660(8) 0.080 Uiso 1 d R .
H48C H 0.0621(8) 0.2884(13) 0.3194(8) 0.080 Uiso 1 d R .
C49 C 0.3234(6) 0.1227(12) 0.3366(7) 0.078(4) Uani 1 d . .
H49A H 0.3504(6) 0.0824(12) 0.3107(7) 0.080 Uiso 1 d R .
H49B H 0.3358(6) 0.2040(12) 0.3394(7) 0.080 Uiso 1 d R .
H49C H 0.3407(6) 0.0922(12) 0.3886(7) 0.080 Uiso 1 d R .

loop_
_atom_type_symbol
_atom_type_description
_atom_type_scat_dispersion_real
_atom_type_scat_dispersion_imag
_atom_type_scat_source
C C 0.0033 0.0016 'International Tables Vol C Tables 4.2.6.8 and 6.1.1.4'
H H 0.0000 0.0000 'International Tables Vol C Tables 4.2.6.8 and 6.1.1.4'
P P 0.1023 0.0942 'International Tables Vol C Tables 4.2.6.8 and 6.1.1.4'
Ni Ni 0.3393 1.1124 'International Tables Vol C Tables 4.2.6.8 and 6.1.1.4'

loop_
_geom_angle_atom_site_label_1
_geom_angle_atom_site_label_2
_geom_angle_atom_site_label_3
_geom_angle
_geom_angle_site_symmetry_1
_geom_angle_site_symmetry_3
_geom_angle_publ_flag
P4 Ni P1 108.7(2) . . ?
P4 Ni P3 107.0(2) . . ?
P1 Ni P3 111.26(15) . . ?
P4 Ni P2 109.1(2) . . ?
P1 Ni P2 111.2(2) . . ?
P3 Ni P2 109.39(14) . . ?
C16 P1 Ni 120.7(3) . . ?
C26 P2 Ni 122.1(3) . . ?
C36 P3 Ni 121.8(3) . . ?
C46 P4 Ni 119.2(3) . . ?
C12 C11 C16 120.0 . . ?
C12 C11 C17 117.4(8) . . ?
C16 C11 C17 122.5(8) . . ?
C13 C12 C11 120.0 . . ?
C12 C13 C14 120.0 . . ?
C12 C13 C18 121.9(9) . . ?
C14 C13 C18 118.1(9) . . ?
C13 C14 C15 120.0 . . ?
C16 C15 C14 120.0 . . ?
C16 C15 C19 123.7(7) . . ?
C14 C15 C19 116.2(7) . . ?
C15 C16 C11 120.0 . . ?
C15 C16 P1 118.9(5) . . ?
C11 C16 P1 120.9(5) . . ?
C22 C21 C26 120.0 . . ?
C22 C21 C27 117.6(7) . . ?
C26 C21 C27 122.4(7) . . ?
C23 C22 C21 120.0 . . ?
C22 C23 C24 120.0 . . ?
C22 C23 C28 120.9(7) . . ?
C24 C23 C28 119.1(7) . . ?
C25 C24 C23 120.0 . . ?
C24 C25 C26 120.0 . . ?
C24 C25 C29 117.1(7) . . ?
C26 C25 C29 122.9(7) . . ?
C25 C26 C21 120.0 . . ?
C25 C26 P2 119.0(4) . . ?
C21 C26 P2 120.8(4) . . ?
C32 C31 C36 120.0 . . ?
C32 C31 C37 118.3(7) . . ?
C36 C31 C37 121.7(7) . . ?
C33 C32 C31 120.0 . . ?
C34 C33 C32 120.0 . . ?
C34 C33 C38 120.2(9) . . ?
C32 C33 C38 119.7(9) . . ?
C33 C34 C35 120.0 . . ?
C36 C35 C34 120.0 . . ?
C36 C35 C39 122.5(6) . . ?
C34 C35 C39 117.3(6) . . ?
C35 C36 C31 120.0 . . ?
C35 C36 P3 120.4(4) . . ?
C31 C36 P3 119.6(4) . . ?
C42 C41 C46 120.0 . . ?
C42 C41 C47 118.7(7) . . ?
C46 C41 C47 121.3(7) . . ?
C43 C42 C41 120.0 . . ?
C44 C43 C42 120.0 . . ?
C44 C43 C48 121.2(8) . . ?
C42 C43 C48 118.7(8) . . ?
C43 C44 C45 120.0 . . ?
C46 C45 C44 120.0 . . ?
C46 C45 C49 124.3(7) . . ?
C44 C45 C49 115.7(7) . . ?
C45 C46 C41 120.0 . . ?
C45 C46 P4 118.6(5) . . ?
C41 C46 P4 120.9(5) . . ?

loop_
_geom_bond_atom_site_label_1
_geom_bond_atom_site_label_2
_geom_bond_distance
_geom_bond_site_symmetry_2
_geom_bond_publ_flag
Ni P4 2.135(5) . ?
Ni P1 2.141(5) . ?
Ni P3 2.157(5) . ?
Ni P2 2.148(7) . ?
P1 C16 1.814(7) . ?
P2 C26 1.849(7) . ?
P3 C36 1.843(6) . ?
P4 C46 1.827(7) . ?
C11 C12 1.39 . ?
C11 C16 1.39 . ?
C11 C17 1.487(15) . ?
C12 C13 1.39 . ?
C13 C14 1.39 . ?
C13 C18 1.502(14) . ?
C14 C15 1.39 . ?
C15 C16 1.39 . ?
C15 C19 1.510(13) . ?
C21 C22 1.39 . ?
C21 C26 1.39 . ?
C21 C27 1.473(13) . ?
C22 C23 1.39 . ?
C23 C24 1.39 . ?
C23 C28 1.524(13) . ?
C24 C25 1.39 . ?
C25 C26 1.39 . ?
C25 C29 1.483(13) . ?
C31 C32 1.39 . ?
C31 C36 1.39 . ?
C31 C37 1.503(15) . ?
C32 C33 1.39 . ?
C33 C34 1.39 . ?
C33 C38 1.530(13) . ?
C34 C35 1.39 . ?
C35 C36 1.39 . ?
C35 C39 1.496(13) . ?
C41 C42 1.39 . ?
C41 C46 1.39 . ?
C41 C47 1.530(14) . ?
C42 C43 1.39 . ?
C43 C44 1.39 . ?
C43 C48 1.487(14) . ?
C44 C45 1.39 . ?
C45 C46 1.39 . ?
C45 C49 1.511(12) . ?
